data_1512881
loop_
_publ_author_name
'Ana S.D. Ferreira'
'M. Fernanda N.N. Carvalho'
'Adelino M. Galvao'
'Luis F. Veiros'

_publ_section_title
;
 Tuning structure and properties of Pd and Pt camphor derived complexes
;
_journal_name_full
;
Inorganica Chimica Acta
;
_journal_page_first 169
_journal_page_last 175
_journal_paper_doi 10.1016/j.ica.2012.10.036
_journal_volume 395
_journal_year 2013
_chemical_formula_sum 'C30 H34 N4 O4 Pd'
_chemical_formula_weight 621.01
_space_group_IT_number 18
_symmetry_cell_setting orthorhombic
_symmetry_space_group_name_Hall 'P 2 2ab'
_symmetry_space_group_name_H-M 'P 21 21 2'
_atom_sites_solution_hydrogens geom
_atom_sites_solution_primary direct
_atom_sites_solution_secondary difmap
_cell_angle_alpha 90.00
_cell_angle_beta 90.00
_cell_angle_gamma 90.00
_cell_formula_units_Z 2
_cell_length_a 10.5048(14)
_cell_length_b 19.649(3)
_cell_length_c 7.3228(9)
_cell_measurement_temperature 150(2)
_cell_volume 1511.5(4)
_computing_structure_refinement 'SHELXL-97 (Sheldrick, 1997)'
_diffrn_ambient_temperature 150(2)
_diffrn_measured_fraction_theta_full 1.000
_diffrn_measured_fraction_theta_max 1.000
_diffrn_radiation_monochromator graphite
_diffrn_radiation_source 'fine-focus sealed tube'
_diffrn_radiation_type MoK\a
_diffrn_radiation_wavelength 0.71073
_diffrn_reflns_av_R_equivalents 0.0431
_diffrn_reflns_av_sigmaI/netI 0.0266
_diffrn_reflns_limit_h_max 11
_diffrn_reflns_limit_h_min -10
_diffrn_reflns_limit_k_max 21
_diffrn_reflns_limit_k_min -19
_diffrn_reflns_limit_l_max 7
_diffrn_reflns_limit_l_min -7
_diffrn_reflns_number 13943
_diffrn_reflns_theta_full 22.64
_diffrn_reflns_theta_max 22.64
_diffrn_reflns_theta_min 2.07
_exptl_absorpt_coefficient_mu 0.653
_exptl_absorpt_correction_T_max 0.901
_exptl_absorpt_correction_T_min 0.821
_exptl_absorpt_correction_type empirical
_exptl_absorpt_process_details SADABS
_exptl_crystal_density_diffrn 1.364
_exptl_crystal_density_method 'not measured'
_exptl_crystal_F_000 640
_exptl_crystal_size_max 0.25
_exptl_crystal_size_mid 0.2
_exptl_crystal_size_min 0.2
_refine_diff_density_max 1.039
_refine_diff_density_min -1.033
_refine_diff_density_rms 0.220
_refine_ls_abs_structure_details 'Flack H D (1983), Acta Cryst. A39, 876-881'
_refine_ls_abs_structure_Flack 0.02(10)
_refine_ls_extinction_method none
_refine_ls_goodness_of_fit_ref 1.176
_refine_ls_matrix_type full
_refine_ls_number_parameters 162
_refine_ls_number_reflns 2007
_refine_ls_number_restraints 10
_refine_ls_restrained_S_all 1.177
_refine_ls_R_factor_all 0.0471
_refine_ls_R_factor_gt 0.0402
_refine_ls_shift/su_max 0.007
_refine_ls_shift/su_mean 0.001
_refine_ls_structure_factor_coef Fsqd
_refine_ls_weighting_details 'calc w=1/[\s^2^(Fo^2^)+(0.0845P)^2^+2.3929P] where P=(Fo^2^+2Fc^2^)/3'
_refine_ls_weighting_scheme calc
_refine_ls_wR_factor_gt 0.1152
_refine_ls_wR_factor_ref 0.1362
_reflns_number_gt 1867
_reflns_number_total 2007
_reflns_threshold_expression >2sigma(I)
_cod_data_source_file ICA-2013-395-169-175-1.cif
_cod_data_source_block shelxl
_cod_original_cell_volume 1511.5(3)
_cod_original_sg_symbol_H-M P21212
_cod_database_code 1512881

loop_
_symmetry_equiv_pos_as_xyz
'x, y, z'
'-x, -y, z'
'-x+1/2, y+1/2, -z'
'x+1/2, -y+1/2, -z'

loop_
_atom_site_label
_atom_site_type_symbol
_atom_site_fract_x
_atom_site_fract_y
_atom_site_fract_z
_atom_site_U_iso_or_equiv
_atom_site_adp_type
_atom_site_occupancy
_atom_site_symmetry_multiplicity
_atom_site_calc_flag
_atom_site_refinement_flags
Pd1 Pd 1.0000 0.5000 0.74329(8) 0.0144(3) Uani 1 2 d S
O1 O 1.1573(3) 0.55794(18) 0.7441(13) 0.0197(9) Uani 1 1 d .
C11 C 1.1460(5) 0.6231(3) 0.7570(13) 0.0160(12) Uani 1 1 d .
C12 C 1.0369(6) 0.6628(3) 0.7607(16) 0.0173(13) Uani 1 1 d .
N11 N 0.9139(5) 0.6452(2) 0.7590(14) 0.0191(12) Uani 1 1 d .
N12 N 0.8828(4) 0.5821(2) 0.7487(16) 0.0195(11) Uani 1 1 d .
C121 C 0.7441(6) 0.5731(3) 0.7371(13) 0.0359(18) Uani 1 1 d .
H12A H 0.7244 0.5255 0.7300 0.054 Uiso 1 1 calc R
H12B H 0.7126 0.5957 0.6300 0.054 Uiso 1 1 calc R
H12C H 0.7047 0.5923 0.8436 0.054 Uiso 1 1 calc R
C13 C 1.0838(6) 0.7354(3) 0.7866(9) 0.0206(15) Uani 1 1 d .
H13 H 1.0229 0.7707 0.7506 0.025 Uiso 1 1 calc R
C14 C 1.1296(6) 0.7397(3) 0.9871(9) 0.0244(16) Uani 1 1 d .
H14A H 1.0657 0.7224 1.0708 0.029 Uiso 1 1 calc R
H14B H 1.1512 0.7860 1.0207 0.029 Uiso 1 1 calc R
C15 C 1.2495(6) 0.6932(3) 0.9833(9) 0.0223(15) Uani 1 1 d .
H15A H 1.2389 0.6543 1.0636 0.027 Uiso 1 1 calc R
H15B H 1.3249 0.7182 1.0197 0.027 Uiso 1 1 calc R
C16 C 1.2590(5) 0.6699(3) 0.7765(9) 0.0160(13) Uani 1 1 d .
C161 C 1.3875(6) 0.6415(3) 0.7188(10) 0.0270(16) Uani 1 1 d .
H16A H 1.4520 0.6754 0.7375 0.040 Uiso 1 1 calc R
H16B H 1.3847 0.6293 0.5919 0.040 Uiso 1 1 calc R
H16C H 1.4070 0.6020 0.7905 0.040 Uiso 1 1 calc R
C17 C 1.2078(6) 0.7348(3) 0.6769(9) 0.0228(16) Uani 1 1 d .
C171 C 1.2930(7) 0.7976(3) 0.7029(10) 0.0296(17) Uani 1 1 d .
H17A H 1.3072 0.8050 0.8309 0.044 Uiso 1 1 calc R
H17B H 1.2520 0.8367 0.6512 0.044 Uiso 1 1 calc R
H17C H 1.3731 0.7903 0.6430 0.044 Uiso 1 1 calc R
C172 C 1.1882(7) 0.7249(4) 0.4734(9) 0.0267(17) Uani 1 1 d .
H17D H 1.1362 0.6855 0.4530 0.040 Uiso 1 1 calc R
H17E H 1.2692 0.7188 0.4150 0.040 Uiso 1 1 calc R
H17F H 1.1467 0.7643 0.4234 0.040 Uiso 1 1 calc R
O21 O 1.0021(10) 0.5605(7) 0.260(2) 0.054(2) Uiso 0.50 1 d PD
C212 C 0.8764(14) 0.5351(7) 0.292(3) 0.054(2) Uiso 0.50 1 d PD
C213 C 0.8738(16) 0.4621(7) 0.222(3) 0.054(2) Uiso 0.50 1 d PD
C214 C 1.0146(15) 0.4390(9) 0.227(4) 0.054(2) Uiso 0.50 1 d PD
C215 C 1.0907(14) 0.5049(8) 0.242(2) 0.054(2) Uiso 0.50 1 d PD
O31 O 0.4534(15) 0.4423(8) 1.3326(19) 0.088(3) Uiso 0.50 1 d PD
C312 C 0.463(2) 0.4306(6) 1.143(2) 0.088(3) Uiso 0.50 1 d PD
C313 C 0.5000 0.5000 1.070(2) 0.088(3) Uiso 1 2 d SD
C314 C 0.488(2) 0.5523(9) 1.225(2) 0.088(3) Uiso 0.50 1 d PD
C315 C 0.470(2) 0.5098(8) 1.399(2) 0.088(3) Uiso 0.50 1 d PD

loop_
_atom_site_aniso_label
_atom_site_aniso_U_11
_atom_site_aniso_U_22
_atom_site_aniso_U_33
_atom_site_aniso_U_23
_atom_site_aniso_U_13
_atom_site_aniso_U_12
Pd1 0.0132(4) 0.0112(4) 0.0189(4) 0.000 0.000 -0.0015(2)
O1 0.015(2) 0.012(2) 0.032(2) -0.002(3) -0.004(4) -0.0012(16)
C11 0.019(3) 0.015(3) 0.014(3) 0.003(5) -0.007(4) -0.004(2)
C12 0.017(3) 0.013(3) 0.021(3) 0.003(4) -0.003(4) -0.002(2)
N11 0.020(3) 0.014(3) 0.024(3) 0.005(4) 0.008(5) -0.004(2)
N12 0.015(2) 0.016(3) 0.027(3) -0.003(5) -0.001(4) -0.0017(19)
C121 0.015(3) 0.022(3) 0.071(5) 0.000(4) -0.003(5) 0.002(3)
C13 0.019(3) 0.009(3) 0.033(4) -0.004(3) 0.000(3) 0.002(2)
C14 0.029(4) 0.019(4) 0.025(4) -0.005(3) 0.003(3) -0.006(3)
C15 0.026(4) 0.024(4) 0.017(3) 0.003(3) -0.004(3) -0.007(3)
C16 0.019(3) 0.012(3) 0.016(3) -0.004(3) 0.000(3) -0.003(2)
C161 0.021(3) 0.021(3) 0.038(4) -0.006(3) 0.000(3) -0.005(3)
C17 0.025(4) 0.016(3) 0.028(4) -0.001(3) 0.000(3) -0.006(3)
C171 0.033(4) 0.020(3) 0.035(4) 0.003(3) -0.007(3) -0.008(3)
C172 0.028(4) 0.030(4) 0.023(4) 0.007(3) 0.003(3) -0.006(3)

loop_
_atom_type_symbol
_atom_type_description
_atom_type_scat_dispersion_real
_atom_type_scat_dispersion_imag
_atom_type_scat_source
C C 0.0033 0.0016 'International Tables Vol C Tables 4.2.6.8 and 6.1.1.4'
H H 0.0000 0.0000 'International Tables Vol C Tables 4.2.6.8 and 6.1.1.4'
N N 0.0061 0.0033 'International Tables Vol C Tables 4.2.6.8 and 6.1.1.4'
O O 0.0106 0.0060 'International Tables Vol C Tables 4.2.6.8 and 6.1.1.4'
Pd Pd -0.9988 1.0072 'International Tables Vol C Tables 4.2.6.8 and 6.1.1.4'

loop_
_geom_angle_atom_site_label_1
_geom_angle_atom_site_label_2
_geom_angle_atom_site_label_3
_geom_angle
_geom_angle_site_symmetry_1
_geom_angle_site_symmetry_3
O1 Pd1 O1 179.7(6) 2_765 .
O1 Pd1 N12 92.80(16) 2_765 2_765
O1 Pd1 N12 87.19(16) . 2_765
O1 Pd1 N12 87.19(16) 2_765 .
O1 Pd1 N12 92.80(16) . .
N12 Pd1 N12 177.8(7) 2_765 .
C11 O1 Pd1 119.2(3) . .
O1 C11 C12 129.5(5) . .
O1 C11 C16 122.7(5) . .
C12 C11 C16 107.8(5) . .
N11 C12 C11 130.7(5) . .
N11 C12 C13 123.8(5) . .
C11 C12 C13 105.2(5) . .
N12 N11 C12 119.8(5) . .
N11 N12 C121 111.8(5) . .
N11 N12 Pd1 127.9(4) . .
C121 N12 Pd1 120.4(4) . .
C12 C13 C17 101.7(5) . .
C12 C13 C14 105.7(6) . .
C17 C13 C14 103.5(5) . .
C13 C14 C15 101.7(5) . .
C14 C15 C16 103.7(5) . .
C11 C16 C161 116.7(5) . .
C11 C16 C17 100.5(5) . .
C161 C16 C17 118.3(5) . .
C11 C16 C15 102.6(6) . .
C161 C16 C15 115.3(5) . .
C17 C16 C15 100.9(5) . .
C172 C17 C13 113.6(6) . .
C172 C17 C171 107.7(6) . .
C13 C17 C171 115.1(5) . .
C172 C17 C16 113.6(5) . .
C13 C17 C16 93.1(5) . .
C171 C17 C16 113.4(5) . .
C214 O21 C213 114(7) 2_765 2_765
C214 O21 C212 66(5) 2_765 .
C213 O21 C212 141.0(12) 2_765 .
C214 O21 C215 109(6) 2_765 .
C213 O21 C215 31.0(7) 2_765 .
C212 O21 C215 110.2(10) . .
C214 O21 C215 67(5) 2_765 2_765
C213 O21 C215 106.9(12) 2_765 2_765
C212 O21 C215 34.9(8) . 2_765
C215 O21 C215 77.2(11) . 2_765
C215 C212 C214 82.3(16) 2_765 2_765
C215 C212 O21 83.6(17) 2_765 .
C214 C212 O21 11.7(18) 2_765 .
C215 C212 C213 23.4(13) 2_765 .
C214 C212 C213 104.9(13) 2_765 .
O21 C212 C213 107.0(14) . .
C215 C213 O21 77.2(18) 2_765 2_765
C215 C213 C212 29.0(16) 2_765 .
O21 C213 C212 102.5(11) 2_765 .
C215 C213 C214 77(2) 2_765 .
O21 C213 C214 10.1(17) 2_765 .
C212 C213 C214 104.6(14) . .
O21 C214 C212 102(7) 2_765 2_765
O21 C214 C215 103(6) 2_765 .
C212 C214 C215 37.2(7) 2_765 .
O21 C214 C213 56(6) 2_765 .
C212 C214 C213 135.6(18) 2_765 .
C215 C214 C213 104.7(13) . .
O21 C214 C215 60(6) 2_765 2_765
C212 C214 C215 108.2(16) 2_765 2_765
C215 C214 C215 76.5(14) . 2_765
C213 C214 C215 28.3(7) . 2_765
C213 C215 C212 128(3) 2_765 2_765
C213 C215 O21 71.8(18) 2_765 .
C212 C215 O21 147(2) 2_765 .
C213 C215 C214 165(3) 2_765 .
C212 C215 C214 60.4(15) 2_765 .
O21 C215 C214 108.2(11) . .
C213 C215 C214 74.5(18) 2_765 2_765
C212 C215 C214 152(2) 2_765 2_765
O21 C215 C214 10.3(16) . 2_765
C214 C215 C214 102.9(13) . 2_765
C213 C215 O21 170(3) 2_765 2_765
C212 C215 O21 61.5(13) 2_765 2_765
O21 C215 O21 101.9(11) . 2_765
C214 C215 O21 10.3(15) . 2_765
C214 C215 O21 98.0(14) 2_765 2_765
C213 C215 C215 125(2) 2_765 2_765
C212 C215 C215 106.6(18) 2_765 2_765
O21 C215 C215 55.5(9) . 2_765
C214 C215 C215 52.7(11) . 2_765
C214 C215 C215 50.8(8) 2_765 2_765
O21 C215 C215 47.2(7) 2_765 2_765
C314 O31 C315 80.7(16) 2_665 2_665
C314 O31 C312 36.8(15) 2_665 .
C315 O31 C312 115.2(17) 2_665 .
C314 O31 C315 95.5(15) 2_665 .
C315 O31 C315 31.3(19) 2_665 .
C312 O31 C315 118.5(14) . .
C314 C312 O31 45.1(15) 2_665 .
C314 C312 C313 75.0(11) 2_665 .
O31 C312 C313 102.8(13) . .
C312 C313 C312 138.5(16) . 2_665
C312 C313 C314 32.5(10) . 2_665
C312 C313 C314 108.8(14) 2_665 2_665
C312 C313 C314 108.8(14) . .
C312 C313 C314 32.5(10) 2_665 .
C314 C313 C314 85.0(18) 2_665 .
C312 C314 O31 98(2) 2_665 2_665
C312 C314 C313 72.6(10) 2_665 .
O31 C314 C313 127(2) 2_665 .
C312 C314 C315 150(3) 2_665 .
O31 C314 C315 58.9(16) 2_665 .
C313 C314 C315 105.0(15) . .
C312 C314 C315 127(3) 2_665 2_665
O31 C314 C315 51.1(10) 2_665 2_665
C313 C314 C315 92.7(15) . 2_665
C315 C314 C315 23.9(15) . 2_665
C315 C315 O31 81(3) 2_665 2_665
C315 C315 O31 68(2) 2_665 .
O31 C315 O31 127.5(19) 2_665 .
C315 C315 C314 100(2) 2_665 .
O31 C315 C314 40.4(10) 2_665 .
O31 C315 C314 103.9(15) . .
C315 C315 C314 56.2(14) 2_665 2_665
O31 C315 C314 94.1(16) 2_665 2_665
O31 C315 C314 33.5(8) . 2_665
C314 C315 C314 75.7(14) . 2_665

loop_
_geom_bond_atom_site_label_1
_geom_bond_atom_site_label_2
_geom_bond_distance
_geom_bond_site_symmetry_2
Pd1 O1 2.007(4) 2_765
Pd1 O1 2.007(4) .
Pd1 N12 2.029(4) 2_765
Pd1 N12 2.029(4) .
O1 C11 1.290(7) .
C11 C12 1.387(8) .
C11 C16 1.507(8) .
C12 N11 1.338(8) .
C12 C13 1.521(8) .
N11 N12 1.284(6) .
N12 C121 1.470(8) .
C13 C17 1.531(9) .
C13 C14 1.547(9) .
C14 C15 1.557(9) .
C15 C16 1.585(9) .
C16 C161 1.521(8) .
C16 C17 1.564(8) .
C17 C172 1.517(9) .
C17 C171 1.536(9) .
O21 C214 0.30(4) 2_765
O21 C213 1.40(2) 2_765
O21 C212 1.432(9) .
O21 C215 1.442(9) .
O21 C215 1.62(2) 2_765
C212 C215 0.932(16) 2_765
C212 C214 1.34(3) 2_765
C212 C213 1.521(10) .
C213 C215 0.762(17) 2_765
C213 O21 1.40(2) 2_765
C213 C214 1.547(10) .
C214 O21 0.30(4) 2_765
C214 C212 1.34(3) 2_765
C214 C215 1.526(10) .
C214 C215 1.57(3) 2_765
C215 C213 0.762(17) 2_765
C215 C212 0.932(16) 2_765
C215 C214 1.57(3) 2_765
C215 O21 1.62(2) 2_765
C215 C215 1.92(3) 2_765
O31 C314 1.01(2) 2_665
O31 C315 1.33(3) 2_665
O31 C312 1.409(10) .
O31 C315 1.422(10) .
C312 C314 0.85(3) 2_665
C312 C313 1.514(10) .
C313 C312 1.514(10) 2_665
C313 C314 1.533(10) 2_665
C313 C314 1.533(10) .
C314 C312 0.85(3) 2_665
C314 O31 1.01(2) 2_665
C314 C315 1.535(10) .
C314 C315 1.82(2) 2_665
C315 C315 0.75(4) 2_665
C315 O31 1.33(3) 2_665
C315 C314 1.82(2) 2_665
